data_7022385
loop_
_publ_author_name
'Mosalkova, Anastasiya P.'
'Voitekhovich, Sergei V.'
'Lyakhov, Alexander S.'
'Ivashkevich, Ludmila S.'
'Lach, Jochen'
'Kersting, Berthold'
'Gaponik, Pavel N.'
'Ivashkevich, Oleg A.'

_publ_section_title
;
 2-tert-Butyl-5-(2-pyridyl)-2H-tetrazole as a chelating ligand in the
 direct synthesis of novel Cu(II) and heterobimetallic Cu(II)/Mn(II)
 complexes.
;
_journal_issue 8
_journal_name_full 'Dalton transactions (Cambridge, England : 2003)'
_journal_page_first 2985
_journal_page_last 2997
_journal_paper_doi 10.1039/c2dt32512h
_journal_volume 42
_journal_year 2013
_chemical_formula_moiety 'C10 H13 N5'
_chemical_formula_sum 'C10 H13 N5'
_chemical_formula_weight 203.25
_chemical_name_systematic
;
?
;
_space_group_IT_number 14
_symmetry_cell_setting monoclinic
_symmetry_space_group_name_Hall '-P 2ybc'
_symmetry_space_group_name_H-M 'P 1 21/c 1'
_atom_sites_solution_hydrogens difmap
_atom_sites_solution_primary direct
_atom_sites_solution_secondary difmap
_audit_creation_method SHELXL-97
_cell_angle_alpha 90.00
_cell_angle_beta 116.8140(10)
_cell_angle_gamma 90.00
_cell_formula_units_Z 4
_cell_length_a 9.8402(6)
_cell_length_b 10.5972(6)
_cell_length_c 11.2157(7)
_cell_measurement_reflns_used 4710
_cell_measurement_temperature 100(2)
_cell_measurement_theta_max 28.93
_cell_measurement_theta_min 2.32
_cell_volume 1043.80(11)
_computing_cell_refinement 'SAINT (Bruker, 2010)'
_computing_data_collection 'APEX2 (Bruker, 2010)'
_computing_data_reduction 'SAINT (Bruker, 2010)'
_computing_molecular_graphics 'PLATON (Spek, 2009)'
_computing_publication_material
;
SHELXL-97 (Sheldrick, 2008),
PLATON (Spek, 2009)
;
_computing_structure_refinement 'SHELXL-97 (Sheldrick, 2008)'
_computing_structure_solution 'SIR2004 (Burla et al., 2005)'
_diffrn_ambient_temperature 100(2)
_diffrn_measured_fraction_theta_full 1.000
_diffrn_measured_fraction_theta_max 1.000
_diffrn_measurement_device_type 'Bruker APEX-II CCD'
_diffrn_measurement_method '\f and \w scans'
_diffrn_radiation_monochromator graphite
_diffrn_radiation_source 'fine-focus sealed tube'
_diffrn_radiation_type MoK\a
_diffrn_radiation_wavelength 0.71073
_diffrn_reflns_av_R_equivalents 0.0182
_diffrn_reflns_av_sigmaI/netI 0.0155
_diffrn_reflns_limit_h_max 12
_diffrn_reflns_limit_h_min -12
_diffrn_reflns_limit_k_max 13
_diffrn_reflns_limit_k_min -13
_diffrn_reflns_limit_l_max 14
_diffrn_reflns_limit_l_min -14
_diffrn_reflns_number 10272
_diffrn_reflns_theta_full 27.49
_diffrn_reflns_theta_max 27.49
_diffrn_reflns_theta_min 2.32
_diffrn_standards_number 0
_exptl_absorpt_coefficient_mu 0.085
_exptl_absorpt_correction_T_max 0.9833
_exptl_absorpt_correction_T_min 0.9669
_exptl_absorpt_correction_type multi-scan
_exptl_absorpt_process_details 'SADABS (Bruker, 2008)'
_exptl_crystal_colour colourless
_exptl_crystal_density_diffrn 1.293
_exptl_crystal_density_method 'not measured'
_exptl_crystal_description prism
_exptl_crystal_F_000 432
_exptl_crystal_size_max 0.40
_exptl_crystal_size_mid 0.20
_exptl_crystal_size_min 0.20
_refine_diff_density_max 0.272
_refine_diff_density_min -0.238
_refine_diff_density_rms 0.043
_refine_ls_extinction_method none
_refine_ls_goodness_of_fit_ref 1.012
_refine_ls_hydrogen_treatment refall
_refine_ls_matrix_type full
_refine_ls_number_parameters 188
_refine_ls_number_reflns 2392
_refine_ls_number_restraints 0
_refine_ls_restrained_S_all 1.012
_refine_ls_R_factor_all 0.0428
_refine_ls_R_factor_gt 0.0359
_refine_ls_shift/su_max 0.000
_refine_ls_shift/su_mean 0.000
_refine_ls_structure_factor_coef Fsqd
_refine_ls_weighting_details 'calc w=1/[\s^2^(Fo^2^)+(0.0552P)^2^+0.2984P] where P=(Fo^2^+2Fc^2^)/3'
_refine_ls_weighting_scheme calc
_refine_ls_wR_factor_gt 0.0905
_refine_ls_wR_factor_ref 0.0959
_reflns_number_gt 2071
_reflns_number_total 2392
_reflns_threshold_expression I>2\s(I)
_cod_data_source_file c2dt32512h.txt
_cod_data_source_block L
_cod_original_sg_symbol_H-M 'P 21/c'
_cod_database_code 7022385

loop_
_symmetry_equiv_pos_as_xyz
'x, y, z'
'-x, y+1/2, -z+1/2'
'-x, -y, -z'
'x, -y-1/2, z-1/2'

loop_
_atom_site_label
_atom_site_type_symbol
_atom_site_fract_x
_atom_site_fract_y
_atom_site_fract_z
_atom_site_U_iso_or_equiv
_atom_site_adp_type
_atom_site_occupancy
_atom_site_symmetry_multiplicity
_atom_site_calc_flag
N1 N 0.25385(10) -0.03103(8) 0.53259(9) 0.0176(2) Uani 1 1 d
N2 N 0.30789(10) 0.08010(8) 0.51966(8) 0.0159(2) Uani 1 1 d
N3 N 0.33090(10) 0.08882(9) 0.41218(9) 0.0193(2) Uani 1 1 d
N4 N 0.29041(11) -0.02160(8) 0.35041(9) 0.0195(2) Uani 1 1 d
C5 C 0.24413(11) -0.09280(10) 0.42552(10) 0.0156(2) Uani 1 1 d
C6 C 0.19240(11) -0.22516(10) 0.39944(10) 0.0155(2) Uani 1 1 d
N7 N 0.14086(11) -0.26699(8) 0.27320(9) 0.0197(2) Uani 1 1 d
C8 C 0.09495(13) -0.38768(11) 0.25069(11) 0.0212(2) Uani 1 1 d
H8 H 0.0604(15) -0.4170(12) 0.1600(13) 0.022(3) Uiso 1 1 d
C9 C 0.09761(12) -0.46916(10) 0.34859(11) 0.0207(2) Uani 1 1 d
H9 H 0.0623(16) -0.5545(13) 0.3242(13) 0.025(3) Uiso 1 1 d
C10 C 0.15097(12) -0.42403(10) 0.47799(11) 0.0193(2) Uani 1 1 d
H10 H 0.1539(16) -0.4761(13) 0.5483(14) 0.025(3) Uiso 1 1 d
C11 C 0.19892(11) -0.29953(10) 0.50413(10) 0.0167(2) Uani 1 1 d
H11 H 0.2364(15) -0.2642(12) 0.5928(13) 0.021(3) Uiso 1 1 d
C1 C 0.33273(12) 0.18440(10) 0.61738(10) 0.0175(2) Uani 1 1 d
C2 C 0.42813(13) 0.13055(11) 0.75678(11) 0.0225(2) Uani 1 1 d
H2A H 0.3747(15) 0.0618(13) 0.7774(13) 0.023(3) Uiso 1 1 d
H2B H 0.4474(16) 0.1992(13) 0.8214(14) 0.027(3) Uiso 1 1 d
H2C H 0.5230(16) 0.0973(13) 0.7639(13) 0.026(3) Uiso 1 1 d
C3 C 0.17585(12) 0.22622(11) 0.59897(12) 0.0207(2) Uani 1 1 d
H3A H 0.1210(16) 0.1551(13) 0.6152(14) 0.028(3) Uiso 1 1 d
H3B H 0.1131(16) 0.2590(13) 0.5070(14) 0.027(3) Uiso 1 1 d
H3C H 0.1884(15) 0.2929(13) 0.6642(14) 0.025(3) Uiso 1 1 d
C4 C 0.41569(14) 0.29219(11) 0.58848(13) 0.0247(3) Uani 1 1 d
H4A H 0.3562(17) 0.3273(14) 0.4993(15) 0.035(4) Uiso 1 1 d
H4B H 0.5144(17) 0.2669(13) 0.5967(14) 0.030(4) Uiso 1 1 d
H4C H 0.4317(16) 0.3603(14) 0.6553(15) 0.033(4) Uiso 1 1 d

loop_
_atom_site_aniso_label
_atom_site_aniso_U_11
_atom_site_aniso_U_22
_atom_site_aniso_U_33
_atom_site_aniso_U_23
_atom_site_aniso_U_13
_atom_site_aniso_U_12
N1 0.0202(4) 0.0149(4) 0.0193(4) -0.0012(3) 0.0104(4) -0.0011(3)
N2 0.0174(4) 0.0141(4) 0.0179(4) 0.0002(3) 0.0095(3) 0.0005(3)
N3 0.0239(5) 0.0182(5) 0.0185(4) 0.0000(3) 0.0119(4) 0.0001(3)
N4 0.0240(5) 0.0178(4) 0.0188(4) -0.0004(3) 0.0113(4) -0.0007(3)
C5 0.0145(5) 0.0170(5) 0.0152(5) 0.0010(4) 0.0066(4) 0.0026(4)
C6 0.0141(5) 0.0162(5) 0.0168(5) -0.0008(4) 0.0074(4) 0.0019(4)
N7 0.0239(5) 0.0190(5) 0.0165(4) -0.0012(3) 0.0093(4) 0.0009(4)
C8 0.0242(6) 0.0198(5) 0.0177(5) -0.0038(4) 0.0077(4) 0.0000(4)
C9 0.0201(5) 0.0159(5) 0.0242(5) -0.0020(4) 0.0083(4) -0.0003(4)
C10 0.0186(5) 0.0189(5) 0.0208(5) 0.0038(4) 0.0093(4) 0.0021(4)
C11 0.0157(5) 0.0187(5) 0.0155(5) -0.0002(4) 0.0070(4) 0.0023(4)
C1 0.0188(5) 0.0151(5) 0.0194(5) -0.0035(4) 0.0092(4) -0.0001(4)
C2 0.0230(6) 0.0217(5) 0.0192(5) -0.0035(4) 0.0063(4) 0.0012(4)
C3 0.0195(5) 0.0193(5) 0.0239(5) -0.0026(4) 0.0104(4) 0.0021(4)
C4 0.0264(6) 0.0180(5) 0.0340(6) -0.0035(5) 0.0175(5) -0.0032(4)

loop_
_atom_type_symbol
_atom_type_description
_atom_type_scat_dispersion_real
_atom_type_scat_dispersion_imag
_atom_type_scat_source
C C 0.0033 0.0016 'International Tables Vol C Tables 4.2.6.8 and 6.1.1.4'
H H 0.0000 0.0000 'International Tables Vol C Tables 4.2.6.8 and 6.1.1.4'
N N 0.0061 0.0033 'International Tables Vol C Tables 4.2.6.8 and 6.1.1.4'

loop_
_geom_angle_atom_site_label_1
_geom_angle_atom_site_label_2
_geom_angle_atom_site_label_3
_geom_angle
N2 N1 C5 101.94(8)
N3 N2 N1 113.72(8)
N3 N2 C1 125.14(8)
N1 N2 C1 121.10(8)
N4 N3 N2 106.21(8)
N3 N4 C5 105.83(8)
N1 C5 N4 112.30(9)
N1 C5 C6 121.58(9)
N4 C5 C6 126.10(9)
N7 C6 C11 123.60(10)
N7 C6 C5 117.02(9)
C11 C6 C5 119.38(9)
C8 N7 C6 116.55(9)
N7 C8 C9 124.03(10)
N7 C8 H8 115.6(8)
C9 C8 H8 120.3(8)
C10 C9 C8 118.46(10)
C10 C9 H9 122.6(8)
C8 C9 H9 119.0(8)
C9 C10 C11 118.77(10)
C9 C10 H10 121.5(8)
C11 C10 H10 119.7(8)
C10 C11 C6 118.59(10)
C10 C11 H11 121.4(8)
C6 C11 H11 120.0(8)
N2 C1 C4 108.93(8)
N2 C1 C2 107.21(8)
C4 C1 C2 110.97(9)
N2 C1 C3 107.09(8)
C4 C1 C3 111.09(9)
C2 C1 C3 111.35(9)
C1 C2 H2A 111.7(8)
C1 C2 H2B 107.7(8)
H2A C2 H2B 108.6(11)
C1 C2 H2C 110.3(8)
H2A C2 H2C 108.0(11)
H2B C2 H2C 110.5(11)
C1 C3 H3A 110.8(8)
C1 C3 H3B 111.0(8)
H3A C3 H3B 108.7(11)
C1 C3 H3C 109.1(8)
H3A C3 H3C 107.9(11)
H3B C3 H3C 109.3(11)
C1 C4 H4A 111.9(9)
C1 C4 H4B 112.5(9)
H4A C4 H4B 108.3(12)
C1 C4 H4C 107.5(8)
H4A C4 H4C 108.1(12)
H4B C4 H4C 108.4(12)

loop_
_geom_bond_atom_site_label_1
_geom_bond_atom_site_label_2
_geom_bond_distance
N1 N2 1.3268(12)
N1 C5 1.3326(13)
N2 N3 1.3263(12)
N2 C1 1.4969(13)
N3 N4 1.3263(13)
N4 C5 1.3537(13)
C5 C6 1.4758(14)
C6 N7 1.3456(13)
C6 C11 1.3914(14)
N7 C8 1.3419(14)
C8 C9 1.3877(16)
C8 H8 0.967(13)
C9 C10 1.3868(15)
C9 H9 0.964(14)
C10 C11 1.3872(15)
C10 H10 0.952(14)
C11 H11 0.967(13)
C1 C4 1.5215(15)
C1 C2 1.5255(15)
C1 C3 1.5279(14)
C2 H2A 0.985(14)
C2 H2B 0.984(14)
C2 H2C 0.966(15)
C3 H3A 0.991(14)
C3 H3B 0.995(14)
C3 H3C 0.984(14)
C4 H4A 0.976(15)
C4 H4B 0.971(15)
C4 H4C 1.001(15)

loop_
_geom_hbond_atom_site_label_D
_geom_hbond_atom_site_label_H
_geom_hbond_atom_site_label_A
_geom_hbond_distance_DH
_geom_hbond_distance_HA
_geom_hbond_distance_DA
_geom_hbond_angle_DHA
_geom_hbond_site_symmetry_A
C11 H11 N7 0.967(13) 2.608(13) 3.3890(14) 138.0(10) 4_556

loop_
_geom_torsion_atom_site_label_1
_geom_torsion_atom_site_label_2
_geom_torsion_atom_site_label_3
_geom_torsion_atom_site_label_4
_geom_torsion
C5 N1 N2 N3 0.06(11)
C5 N1 N2 C1 177.83(8)
N1 N2 N3 N4 -0.01(11)
C1 N2 N3 N4 -177.68(9)
N2 N3 N4 C5 -0.03(11)
N2 N1 C5 N4 -0.08(11)
N2 N1 C5 C6 178.17(9)
N3 N4 C5 N1 0.07(12)
N3 N4 C5 C6 -178.07(9)
N1 C5 C6 N7 159.71(10)
N4 C5 C6 N7 -22.30(15)
N1 C5 C6 C11 -20.28(14)
N4 C5 C6 C11 157.70(10)
C11 C6 N7 C8 -0.39(15)
C5 C6 N7 C8 179.61(9)
C6 N7 C8 C9 0.17(16)
N7 C8 C9 C10 -0.09(17)
C8 C9 C10 C11 0.21(16)
C9 C10 C11 C6 -0.41(15)
N7 C6 C11 C10 0.52(16)
C5 C6 C11 C10 -179.48(9)
N3 N2 C1 C4 -10.49(13)
N1 N2 C1 C4 172.01(9)
N3 N2 C1 C2 -130.64(10)
N1 N2 C1 C2 51.85(12)
N3 N2 C1 C3 109.75(11)
N1 N2 C1 C3 -67.76(11)
